data_7005309
loop_
_publ_author_name
'Ismayilov, Rayyat Huseyn'
'Wang, Wen-Zhen'
'Lee, Gene-Hsiang'
'Wang, Rui-Ren'
'Liu, Isiah Po-Chun'
'Yeh, Chen-Yu'
'Peng, Shie-Ming'

_publ_section_title
;
 New versatile ligand family, pyrazine-modulated
 oligo-alpha-pyridylamino ligands, from coordination polymer to
 extended metal atom chains.
;
_journal_issue 27
_journal_name_full 'Dalton transactions (Cambridge, England : 2003)'
_journal_page_first 2898
_journal_page_last 2907
_journal_paper_doi 10.1039/b700533d
_journal_year 2007
_chemical_formula_sum 'C16 H22 Cl2 Cu N10 O12'
_chemical_formula_weight 680.88
_chemical_name_systematic
;
?
;
_space_group_IT_number 61
_symmetry_cell_setting orthorhombic
_symmetry_space_group_name_Hall '-P 2ac 2ab'
_symmetry_space_group_name_H-M 'P b c a'
_atom_sites_solution_hydrogens geom
_atom_sites_solution_primary direct
_atom_sites_solution_secondary difmap
_audit_creation_method SHELXL-97
_cell_angle_alpha 90.00
_cell_angle_beta 90.00
_cell_angle_gamma 90.00
_cell_formula_units_Z 4
_cell_length_a 15.1795(4)
_cell_length_b 10.8102(3)
_cell_length_c 15.3382(4)
_cell_measurement_reflns_used 3900
_cell_measurement_temperature 293(2)
_cell_measurement_theta_max 23.37
_cell_measurement_theta_min 2.67
_cell_volume 2516.90(12)
_computing_structure_refinement 'SHELXL-97 (Sheldrick, 1997)'
_computing_structure_solution 'SHELXS-97 (Sheldrick, 1990)'
_diffrn_ambient_temperature 293(2)
_diffrn_measured_fraction_theta_full 1.000
_diffrn_measured_fraction_theta_max 1.000
_diffrn_measurement_device_type 'CCD area detector'
_diffrn_measurement_method 'phi and omega scan'
_diffrn_radiation_monochromator graphite
_diffrn_radiation_source 'fine-focus sealed tube'
_diffrn_radiation_type MoK\a
_diffrn_radiation_wavelength 0.71073
_diffrn_reflns_av_R_equivalents 0.0000
_diffrn_reflns_av_sigmaI/netI 0.0283
_diffrn_reflns_limit_h_max 17
_diffrn_reflns_limit_h_min 0
_diffrn_reflns_limit_k_max 12
_diffrn_reflns_limit_k_min 0
_diffrn_reflns_limit_l_max 18
_diffrn_reflns_limit_l_min 0
_diffrn_reflns_number 2216
_diffrn_reflns_theta_full 25.00
_diffrn_reflns_theta_max 25.00
_diffrn_reflns_theta_min 2.66
_exptl_absorpt_coefficient_mu 1.163
_exptl_absorpt_correction_T_max 0.8925
_exptl_absorpt_correction_T_min 0.8179
_exptl_absorpt_correction_type multi-scan
_exptl_crystal_colour green
_exptl_crystal_density_diffrn 1.797
_exptl_crystal_density_meas ?
_exptl_crystal_density_method 'not measured'
_exptl_crystal_description prism
_exptl_crystal_F_000 1388
_exptl_crystal_size_max 0.18
_exptl_crystal_size_mid 0.16
_exptl_crystal_size_min 0.10
_refine_diff_density_max 0.395
_refine_diff_density_min -0.412
_refine_diff_density_rms 0.061
_refine_ls_extinction_method none
_refine_ls_goodness_of_fit_ref 1.058
_refine_ls_hydrogen_treatment constr
_refine_ls_matrix_type full
_refine_ls_number_parameters 187
_refine_ls_number_reflns 2216
_refine_ls_number_restraints 0
_refine_ls_restrained_S_all 1.058
_refine_ls_R_factor_all 0.0448
_refine_ls_R_factor_gt 0.0343
_refine_ls_shift/su_max 0.000
_refine_ls_shift/su_mean 0.000
_refine_ls_structure_factor_coef Fsqd
_refine_ls_weighting_details 'calc w=1/[\s^2^(Fo^2^)+(0.0421P)^2^+3.1038P] where P=(Fo^2^+2Fc^2^)/3'
_refine_ls_weighting_scheme calc
_refine_ls_wR_factor_gt 0.0903
_refine_ls_wR_factor_ref 0.0973
_reflns_number_gt 1768
_reflns_number_total 2216
_reflns_threshold_expression >2sigma(I)
_cod_data_source_file b700533d.txt
_cod_data_source_block i6511
_cod_depositor_comments
;
The following automatic conversions were performed:
'_symmetry_cell_setting' value 'Orthorhombic' changed to 'orthorhombic'
according to '/home/saulius/struct/CIF-dictionaries/cif_core.dic'
dictionary named 'cif_core.dic' version 2.4.1 from 2010-06-29.

Automatic conversion script
Id: cif_fix_enum 1527 2010-12-29 10:47:43Z saulius 

The following automatic conversions were performed:

'_exptl_crystal_density_meas' value 'not_measured' was changed to '?'
- the value is perceived as not measured.

Automatic conversion script
Id: cif_fix_values 3008 2015-01-20 13:52:24Z robertas 
;
_cod_original_sg_symbol_H-M Pbca
_cod_database_code 7005309

loop_
_symmetry_equiv_pos_as_xyz
'x, y, z'
'-x+1/2, -y, z+1/2'
'-x, y+1/2, -z+1/2'
'x+1/2, -y+1/2, -z'
'-x, -y, -z'
'x-1/2, y, -z-1/2'
'x, -y-1/2, z-1/2'
'-x-1/2, y-1/2, z'

loop_
_atom_site_label
_atom_site_type_symbol
_atom_site_fract_x
_atom_site_fract_y
_atom_site_fract_z
_atom_site_U_iso_or_equiv
_atom_site_adp_type
_atom_site_occupancy
_atom_site_symmetry_multiplicity
_atom_site_calc_flag
_atom_site_refinement_flags
_atom_site_disorder_assembly
_atom_site_disorder_group
Cu Cu 0.0000 -0.5000 0.0000 0.02712(16) Uani 1 2 d S . .
O1 O -0.01516(16) -0.2937(2) -0.04673(14) 0.0510(6) Uani 1 1 d . . .
H1B H -0.0038 -0.2671 -0.0948 0.076 Uiso 1 1 d R . .
H1A H -0.0088 -0.2475 -0.0052 0.076 Uiso 1 1 d R . .
N1 N -0.00490(13) -0.4449(2) 0.12546(14) 0.0280(5) Uani 1 1 d . . .
N2 N 0.00056(17) -0.3442(3) 0.29245(16) 0.0442(7) Uani 1 1 d . . .
N3 N -0.14047(14) -0.3435(2) 0.10360(14) 0.0325(5) Uani 1 1 d . . .
H3 H -0.1621 -0.2701 0.1062 0.039 Uiso 1 1 calc R . .
N4 N 0.13395(16) -0.4860(2) -0.00816(13) 0.0281(5) Uani 1 1 d . . .
N5 N 0.31681(18) -0.4938(2) 0.00414(17) 0.0437(7) Uani 1 1 d . . .
C1 C -0.06777(17) -0.3693(2) 0.15402(17) 0.0291(6) Uani 1 1 d . . .
C2 C -0.0628(2) -0.3172(3) 0.23765(18) 0.0379(7) Uani 1 1 d . . .
H2 H -0.1060 -0.2614 0.2548 0.045 Uiso 1 1 calc R . .
C3 C 0.0607(2) -0.4268(3) 0.26489(19) 0.0428(7) Uani 1 1 d . . .
H3A H 0.1052 -0.4513 0.3028 0.051 Uiso 1 1 calc R . .
C4 C 0.05843(19) -0.4756(3) 0.18336(18) 0.0352(7) Uani 1 1 d . . .
H4 H 0.1017 -0.5318 0.1669 0.042 Uiso 1 1 calc R . .
C5 C 0.18097(18) -0.5721(3) -0.04910(16) 0.0292(6) Uani 1 1 d . . .
C6 C 0.27258(19) -0.5774(3) -0.03955(18) 0.0374(7) Uani 1 1 d . . .
H6 H 0.3031 -0.6425 -0.0651 0.045 Uiso 1 1 calc R . .
C7 C 0.2698(2) -0.4008(3) 0.03932(19) 0.0415(7) Uani 1 1 d . . .
H7 H 0.2992 -0.3372 0.0680 0.050 Uiso 1 1 calc R . .
C8 C 0.18074(19) -0.3978(3) 0.03391(18) 0.0349(6) Uani 1 1 d . . .
H8 H 0.1507 -0.3327 0.0601 0.042 Uiso 1 1 calc R . .
Cl Cl -0.29244(5) -0.11763(7) 0.25575(5) 0.0420(2) Uani 1 1 d . . .
O11 O -0.2708(2) -0.1750(3) 0.17591(18) 0.0991(12) Uani 1 1 d . . .
O12 O -0.2443(2) -0.1717(3) 0.32530(16) 0.0753(8) Uani 1 1 d . . .
O13 O -0.2704(2) 0.0099(2) 0.25149(19) 0.0769(9) Uani 1 1 d . . .
O14 O -0.38410(19) -0.1239(3) 0.2690(2) 0.1014(11) Uani 1 1 d . . .
O21 O 0.4860(2) -0.6051(3) 0.0705(2) 0.0926(10) Uani 1 1 d . . .
H21A H 0.4502 -0.5566 0.0279 0.139 Uiso 1 1 d R . .
H21B H 0.4641 -0.6135 0.1176 0.139 Uiso 1 1 d R . .

loop_
_atom_site_aniso_label
_atom_site_aniso_U_11
_atom_site_aniso_U_22
_atom_site_aniso_U_33
_atom_site_aniso_U_23
_atom_site_aniso_U_13
_atom_site_aniso_U_12
Cu 0.0246(3) 0.0369(3) 0.0198(2) -0.00537(18) 0.00197(18) 0.00175(19)
O1 0.0830(17) 0.0394(12) 0.0305(11) 0.0066(10) 0.0082(11) 0.0009(11)
N1 0.0297(12) 0.0338(12) 0.0206(11) -0.0009(9) 0.0025(9) -0.0012(10)
N2 0.0467(16) 0.0581(17) 0.0278(13) -0.0123(12) 0.0015(11) -0.0112(13)
N3 0.0338(13) 0.0306(12) 0.0330(12) -0.0049(10) 0.0014(10) 0.0055(10)
N4 0.0269(12) 0.0332(12) 0.0243(11) -0.0014(9) 0.0027(9) -0.0010(10)
N5 0.0298(14) 0.0574(18) 0.0438(16) -0.0007(13) -0.0026(11) -0.0029(12)
C1 0.0303(14) 0.0323(14) 0.0248(13) -0.0020(11) 0.0050(11) -0.0043(11)
C2 0.0411(17) 0.0426(17) 0.0299(15) -0.0095(13) 0.0068(13) -0.0029(13)
C3 0.0379(17) 0.061(2) 0.0292(16) -0.0008(14) -0.0037(13) -0.0030(15)
C4 0.0319(15) 0.0454(16) 0.0282(14) 0.0001(12) 0.0000(12) 0.0005(13)
C5 0.0301(15) 0.0346(15) 0.0229(13) 0.0039(11) 0.0037(11) -0.0008(12)
C6 0.0330(16) 0.0446(17) 0.0347(15) 0.0024(14) 0.0034(13) 0.0052(14)
C7 0.0367(17) 0.0479(18) 0.0397(16) -0.0047(14) -0.0032(13) -0.0087(15)
C8 0.0380(16) 0.0376(16) 0.0291(14) -0.0035(12) 0.0021(12) -0.0028(13)
Cl 0.0389(4) 0.0446(4) 0.0425(4) -0.0032(3) 0.0017(3) 0.0093(3)
O11 0.125(3) 0.118(3) 0.0547(16) -0.0262(18) -0.0012(17) 0.067(2)
O12 0.097(2) 0.0755(18) 0.0537(15) 0.0180(14) -0.0025(15) 0.0294(16)
O13 0.085(2) 0.0551(16) 0.090(2) 0.0129(15) -0.0194(17) -0.0029(14)
O14 0.0445(16) 0.115(3) 0.144(3) -0.028(2) 0.0128(18) -0.0114(17)
O21 0.126(3) 0.079(2) 0.073(2) -0.0198(18) -0.0117(18) 0.0124(19)

loop_
_atom_type_symbol
_atom_type_description
_atom_type_scat_dispersion_real
_atom_type_scat_dispersion_imag
_atom_type_scat_source
Cu Cu 0.3201 1.2651 'International Tables Vol C Tables 4.2.6.8 and 6.1.1.4'
Cl Cl 0.1484 0.1585 'International Tables Vol C Tables 4.2.6.8 and 6.1.1.4'
O O 0.0106 0.0060 'International Tables Vol C Tables 4.2.6.8 and 6.1.1.4'
N N 0.0061 0.0033 'International Tables Vol C Tables 4.2.6.8 and 6.1.1.4'
C C 0.0033 0.0016 'International Tables Vol C Tables 4.2.6.8 and 6.1.1.4'
H H 0.0000 0.0000 'International Tables Vol C Tables 4.2.6.8 and 6.1.1.4'

loop_
_geom_angle_atom_site_label_1
_geom_angle_atom_site_label_2
_geom_angle_atom_site_label_3
_geom_angle
_geom_angle_site_symmetry_1
_geom_angle_site_symmetry_3
_geom_angle_publ_flag
N1 Cu N1 180.00(4) . 5_545 ?
N1 Cu N4 94.21(8) . . ?
N1 Cu N4 85.79(8) 5_545 . ?
N1 Cu N4 85.79(8) . 5_545 ?
N1 Cu N4 94.21(8) 5_545 5_545 ?
N4 Cu N4 180.0 . 5_545 ?
N1 Cu O1 90.40(9) . . ?
N1 Cu O1 89.60(9) 5_545 . ?
N4 Cu O1 90.49(8) . . ?
N4 Cu O1 89.51(8) 5_545 . ?
N1 Cu O1 89.60(9) . 5_545 ?
N1 Cu O1 90.40(9) 5_545 5_545 ?
N4 Cu O1 89.51(8) . 5_545 ?
N4 Cu O1 90.49(8) 5_545 5_545 ?
O1 Cu O1 180.00(10) . 5_545 ?
C1 N1 C4 116.4(2) . . ?
C1 N1 Cu 121.48(18) . . ?
C4 N1 Cu 121.93(18) . . ?
C2 N2 C3 116.4(3) . . ?
C1 N3 C5 124.3(2) . 5_545 ?
C5 N4 C8 115.9(2) . . ?
C5 N4 Cu 120.74(18) . . ?
C8 N4 Cu 123.06(18) . . ?
C6 N5 C7 116.7(3) . . ?
N1 C1 N3 121.0(2) . . ?
N1 C1 C2 120.6(3) . . ?
N3 C1 C2 118.4(2) . . ?
N2 C2 C1 122.5(3) . . ?
N2 C3 C4 122.0(3) . . ?
N1 C4 C3 121.9(3) . . ?
N4 C5 N3 120.6(2) . 5_545 ?
N4 C5 C6 120.8(3) . . ?
N3 C5 C6 118.6(2) 5_545 . ?
N5 C6 C5 122.3(3) . . ?
N5 C7 C8 121.5(3) . . ?
N4 C8 C7 122.4(3) . . ?
O14 Cl O11 109.6(2) . . ?
O14 Cl O12 112.3(2) . . ?
O11 Cl O12 110.58(17) . . ?
O14 Cl O13 106.6(2) . . ?
O11 Cl O13 109.4(2) . . ?
O12 Cl O13 108.28(18) . . ?

loop_
_geom_bond_atom_site_label_1
_geom_bond_atom_site_label_2
_geom_bond_distance
_geom_bond_site_symmetry_2
_geom_bond_publ_flag
Cu N1 2.016(2) . ?
Cu N1 2.016(2) 5_545 ?
Cu N4 2.043(2) . ?
Cu N4 2.043(2) 5_545 ?
Cu O1 2.354(2) . ?
Cu O1 2.354(2) 5_545 ?
N1 C1 1.330(3) . ?
N1 C4 1.350(3) . ?
N2 C2 1.310(4) . ?
N2 C3 1.345(4) . ?
N3 C1 1.376(3) . ?
N3 C5 1.381(3) 5_545 ?
N4 C5 1.331(3) . ?
N4 C8 1.353(4) . ?
N5 C6 1.310(4) . ?
N5 C7 1.345(4) . ?
C1 C2 1.403(4) . ?
C3 C4 1.358(4) . ?
C5 N3 1.381(3) 5_545 ?
C5 C6 1.399(4) . ?
C7 C8 1.355(4) . ?
Cl O14 1.408(3) . ?
Cl O11 1.411(3) . ?
Cl O12 1.419(3) . ?
Cl O13 1.420(3) . ?
